data_7240598
loop_
_publ_author_name
'Bo, Qi-Bing'
'Wang, Jia-Yin'
'Shi, Yang'
'Tao, Dong-Liang'
'Yin, Guo-Yin'

_publ_section_title
;
 2D chain layer versus 1D chain: rigid aromatic benzoate disassembling
 flexible alicyclic dicarboxylate-based lanthanide coordination polymers
 with enhanced photoluminescence and characteristic behavior of
 single-molecule magnet.
;
_journal_name_full CrystEngComm
_journal_paper_doi 10.1039/D0CE00583E
_journal_year 2020
_chemical_formula_moiety '0.5(C30 H36 Eu4 O30)'
_chemical_formula_sum 'C15 H18 Eu2 O15'
_chemical_formula_weight 742.21
_space_group_crystal_system monoclinic
_space_group_IT_number 11
_space_group_name_Hall '-P 2yb'
_space_group_name_H-M_alt 'P 1 21/m 1'
_atom_sites_solution_hydrogens mixed
_atom_sites_solution_primary direct
_audit_creation_date 2019-11-02
_audit_creation_method
;
Olex2 1.2-alpha
(compiled 2016.11.07 svn.r3352 for OlexSys, GUI svn.r5261)
;
_audit_update_record
;
2019-11-02 deposited with the CCDC.	2020-06-03 downloaded from the CCDC.
;
_cell_angle_alpha 90
_cell_angle_beta 106.11(2)
_cell_angle_gamma 90
_cell_formula_units_Z 2
_cell_length_a 9.7632(18)
_cell_length_b 7.9567(15)
_cell_length_c 12.920(3)
_cell_measurement_reflns_used 2287
_cell_measurement_temperature 293(2)
_cell_measurement_theta_max 29.1350
_cell_measurement_theta_min 4.8300
_cell_volume 964.2(4)
_computing_cell_refinement
;
CrysAlisPro, Agilent Technologies,
Version 1.171.37.35 (release 13-08-2014 CrysAlis171 .NET)
(compiled Aug 13 2014,18:06:01)
;
_computing_data_collection
;
CrysAlisPro, Agilent Technologies,
Version 1.171.37.35 (release 13-08-2014 CrysAlis171 .NET)
(compiled Aug 13 2014,18:06:01)
;
_computing_data_reduction
;
CrysAlisPro, Agilent Technologies,
Version 1.171.37.35 (release 13-08-2014 CrysAlis171 .NET)
(compiled Aug 13 2014,18:06:01)
;
_computing_molecular_graphics 'Olex2 (Dolomanov et al., 2009)'
_computing_publication_material 'Olex2 (Dolomanov et al., 2009)'
_computing_structure_refinement 'ShelXL (Sheldrick, 2015)'
_computing_structure_solution 'SIR2004 (Burla et al., 2007)'
_diffrn_ambient_temperature 293.15
_diffrn_detector 'CCD plate'
_diffrn_detector_area_resol_mean 16.0355
_diffrn_detector_type Eos
_diffrn_measured_fraction_theta_full 0.996
_diffrn_measured_fraction_theta_max 0.997
_diffrn_measurement_details
;
#__ type_ start__ end____ width___ exp.time_
  1 omega  -52.00   43.00   1.0000    1.1400
omega____ theta____ kappa____ phi______ frames
    -       15.8569  -77.0000    0.0000 95

#__ type_ start__ end____ width___ exp.time_
  2 omega  -51.00   33.00   1.0000    1.1400
omega____ theta____ kappa____ phi______ frames
    -       15.8569  -57.0000   60.0000 84

#__ type_ start__ end____ width___ exp.time_
  3 omega  -25.00   55.00   1.0000    1.1400
omega____ theta____ kappa____ phi______ frames
    -       15.8569  -99.0000  -90.0000 80

#__ type_ start__ end____ width___ exp.time_
  4 omega   -1.00   62.00   1.0000    1.1400
omega____ theta____ kappa____ phi______ frames
    -       15.8569   57.0000   30.0000 63
;
_diffrn_measurement_device 'four-circle diffractometer'
_diffrn_measurement_device_type 'Xcalibur, Eos, Gemini'
_diffrn_measurement_method '\w scans'
_diffrn_orient_matrix_UB_11 -0.0104606000
_diffrn_orient_matrix_UB_12 -0.0088061000
_diffrn_orient_matrix_UB_13 -0.0562754000
_diffrn_orient_matrix_UB_21 0.0712282000
_diffrn_orient_matrix_UB_22 -0.0286182000
_diffrn_orient_matrix_UB_23 0.0094598000
_diffrn_orient_matrix_UB_31 -0.0231996000
_diffrn_orient_matrix_UB_32 -0.0840308000
_diffrn_orient_matrix_UB_33 0.0027095000
_diffrn_radiation_monochromator graphite
_diffrn_radiation_probe x-ray
_diffrn_radiation_type MoK\a
_diffrn_radiation_wavelength 0.71073
_diffrn_reflns_av_R_equivalents 0.0385
_diffrn_reflns_av_unetI/netI 0.0419
_diffrn_reflns_Laue_measured_fraction_full 0.996
_diffrn_reflns_Laue_measured_fraction_max 0.997
_diffrn_reflns_limit_h_max 12
_diffrn_reflns_limit_h_min -12
_diffrn_reflns_limit_k_max 9
_diffrn_reflns_limit_k_min -9
_diffrn_reflns_limit_l_max 15
_diffrn_reflns_limit_l_min -16
_diffrn_reflns_number 6352
_diffrn_reflns_point_group_measured_fraction_full 0.996
_diffrn_reflns_point_group_measured_fraction_max 0.997
_diffrn_reflns_theta_full 25.242
_diffrn_reflns_theta_max 26.371
_diffrn_reflns_theta_min 3.064
_diffrn_source 'Enhance (Mo) X-ray Source'
_exptl_absorpt_coefficient_mu 6.528
_exptl_absorpt_correction_T_max 1.00000
_exptl_absorpt_correction_T_min 0.39542
_exptl_absorpt_correction_type multi-scan
_exptl_absorpt_process_details
;
CrysAlisPro, Agilent Technologies,
Version 1.171.37.35 (release 13-08-2014 CrysAlis171 .NET)
(compiled Aug 13 2014,18:06:01)
Empirical absorption correction using spherical harmonics,
 implemented in SCALE3 ABSPACK scaling algorithm.
;
_exptl_crystal_colour 'clear whiteish colourless'
_exptl_crystal_colour_lustre clear
_exptl_crystal_colour_modifier whiteish
_exptl_crystal_colour_primary colourless
_exptl_crystal_density_diffrn 2.556
_exptl_crystal_density_method 'not measured'
_exptl_crystal_description plate
_exptl_crystal_F_000 708
_exptl_crystal_size_max 0.43
_exptl_crystal_size_mid 0.12
_exptl_crystal_size_min 0.026
_refine_diff_density_max 0.639
_refine_diff_density_min -0.835
_refine_diff_density_rms 0.155
_refine_ls_extinction_method none
_refine_ls_goodness_of_fit_ref 1.071
_refine_ls_hydrogen_treatment constr
_refine_ls_matrix_type full
_refine_ls_number_parameters 160
_refine_ls_number_reflns 2103
_refine_ls_number_restraints 0
_refine_ls_restrained_S_all 1.071
_refine_ls_R_factor_all 0.0328
_refine_ls_R_factor_gt 0.0251
_refine_ls_shift/su_max 0.001
_refine_ls_shift/su_mean 0.000
_refine_ls_structure_factor_coef Fsqd
_refine_ls_weighting_details
;
 w=1/[\s^2^(Fo^2^)+(0.0232P)^2^]
 where P=(Fo^2^+2Fc^2^)/3
;
_refine_ls_weighting_scheme calc
_refine_ls_wR_factor_gt 0.0550
_refine_ls_wR_factor_ref 0.0595
_reflns_Friedel_coverage 0.000
_reflns_number_gt 1808
_reflns_number_total 2103
_reflns_threshold_expression 'I > 2\s(I)'
_cod_data_source_file d0ce00583e2.cif
_cod_data_source_block cpdc-Eu
_cod_original_cell_volume 964.3(3)
_cod_database_code 7240598
_shelxl_version_number 2013-2
_chemical_oxdiff_formula 'C H N O Eu'
_shelx_space_group_comment
;
The symmetry employed for this shelxl refinement is uniquely defined
by the following loop, which should always be used as a source of
symmetry information in preference to the above space-group names.
They are only intended as comments.
;
_shelx_estimated_absorpt_t_max 0.849
_shelx_estimated_absorpt_t_min 0.166
_reflns_odcompleteness_completeness 99.57
_reflns_odcompleteness_iscentric 1
_reflns_odcompleteness_theta 26.32
_olex2_refinement_description
;
1. Fixed Uiso
 At 1.2 times of:
  All C(H) groups, All C(H,H) groups
 At 1.5 times of:
  All O(H,H) groups
2. Others
 Fixed Sof: H7A(0.5) H7B(0.5) H8A(0.5) H8B(0.5) H9A(0.5) H9B(0.5)
3.a Rotating group:
 O7(H7A,H7B), O8(H8A,H8B), O9(H9A,H9B)
3.b Ternary CH refined with riding coordinates:
 C5(H5), C2(H2), C8(H8)
3.c Secondary CH2 refined with riding coordinates:
 C6(H6A,H6B), C3(H3A,H3B), C9(H9C,H9D)
;
_olex2_date_sample_data_collection 2015-06-15
_olex2_submission_special_instructions 'No special instructions were received'

loop_
_space_group_symop_operation_xyz
'x, y, z'
'-x, y+1/2, -z'
'-x, -y, -z'
'x, -y-1/2, z'

loop_
_atom_site_label
_atom_site_type_symbol
_atom_site_fract_x
_atom_site_fract_y
_atom_site_fract_z
_atom_site_U_iso_or_equiv
_atom_site_adp_type
_atom_site_occupancy
_atom_site_site_symmetry_order
_atom_site_calc_flag
_atom_site_refinement_flags_posn
_atom_site_refinement_flags_adp
_atom_site_refinement_flags_occupancy
_atom_site_disorder_assembly
_atom_site_disorder_group
Eu1 Eu 0.49096(3) 0.7500 0.13280(2) 0.01269(10) Uani 1 2 d S T P . .
Eu2 Eu 0.89865(3) 0.2500 0.50740(2) 0.01497(10) Uani 1 2 d S T P . .
O1 O 0.5840(4) 0.5625(4) 0.2764(3) 0.0332(9) Uani 1 1 d . . . . .
O2 O 0.7199(4) 0.4253(5) 0.4112(3) 0.0443(11) Uani 1 1 d . . . . .
O3 O 0.6592(3) 0.5695(4) 0.0876(2) 0.0198(7) Uani 1 1 d . . . . .
O4 O 0.6845(3) 0.4608(4) -0.0653(2) 0.0257(8) Uani 1 1 d . . . . .
O5 O 0.9898(4) 0.5735(4) 0.5945(3) 0.0313(8) Uani 1 1 d . . . . .
O6 O 0.8377(4) 0.4210(4) 0.6472(3) 0.0319(9) Uani 1 1 d . . . . .
O7 O 0.4483(5) 0.7500 -0.0676(3) 0.0253(11) Uani 1 2 d S T P . .
H7A H 0.4103 0.6425 -0.1065 0.038 Uiso 0.5 1 d GR . . . .
H7B H 0.5320 0.7769 -0.0950 0.038 Uiso 0.5 1 d GR . . . .
O8 O 0.3212(5) 0.7500 0.2426(4) 0.0286(11) Uani 1 2 d S T P . .
H8A H 0.3168 0.8339 0.2970 0.043 Uiso 0.5 1 d GR . . . .
H8B H 0.2496 0.6577 0.2447 0.043 Uiso 0.5 1 d GR . . . .
O9 O 1.1381(5) 0.2500 0.6231(4) 0.0300(12) Uani 1 2 d S T P . .
H9A H 1.1837 0.3570 0.6306 0.045 Uiso 0.5 1 d GR . . . .
H9B H 1.2026 0.1844 0.5970 0.045 Uiso 0.5 1 d GR . . . .
C5 C 0.8557(4) 0.6529(5) 0.0237(3) 0.0175(10) Uani 1 1 d . . . . .
H5 H 0.9198 0.6019 -0.0138 0.021 Uiso 1 1 calc R . . . .
C6 C 0.9291(7) 0.7500 0.1217(5) 0.0255(16) Uani 1 2 d S T P . .
H6A H 1.0325 0.7500 0.1433 0.031 Uiso 1 2 calc RS T P . .
H6B H 0.8862 0.7500 0.1811 0.031 Uiso 1 2 calc RS T P . .
C4 C 0.7231(5) 0.5565(5) 0.0151(3) 0.0176(10) Uani 1 1 d . . . . .
C2 C 0.4768(5) 0.3465(6) 0.3467(5) 0.0358(14) Uani 1 1 d . . . . .
H2 H 0.3859 0.3957 0.3058 0.043 Uiso 1 1 calc R . . . .
C3 C 0.4673(10) 0.2500 0.4434(8) 0.051(2) Uani 1 2 d S T P . .
H3A H 0.5502 0.2500 0.5056 0.061 Uiso 1 2 calc RS T P . .
H3B H 0.3766 0.2500 0.4604 0.061 Uiso 1 2 calc RS T P . .
C1 C 0.6016(5) 0.4486(6) 0.3441(4) 0.0208(10) Uani 1 1 d . . . . .
C8 C 0.9269(5) 0.6542(5) 0.7545(3) 0.0210(11) Uani 1 1 d . . . . .
H8 H 0.8812 0.6051 0.8061 0.025 Uiso 1 1 calc R . . . .
C9 C 1.0590(8) 0.7500 0.8064(6) 0.0315(18) Uani 1 2 d S T P . .
H9C H 1.1344 0.7500 0.7709 0.038 Uiso 1 2 calc RS T P . .
H9D H 1.0918 0.7500 0.8845 0.038 Uiso 1 2 calc RS T P . .
C7 C 0.9171(5) 0.5461(6) 0.6585(3) 0.0185(10) Uani 1 1 d . . . . .

loop_
_atom_site_aniso_label
_atom_site_aniso_U_11
_atom_site_aniso_U_22
_atom_site_aniso_U_33
_atom_site_aniso_U_23
_atom_site_aniso_U_13
_atom_site_aniso_U_12
Eu1 0.01440(17) 0.01128(17) 0.01271(17) 0.000 0.00428(13) 0.000
Eu2 0.01241(17) 0.02082(19) 0.01217(17) 0.000 0.00419(13) 0.000
O1 0.044(2) 0.030(2) 0.0260(19) 0.0117(16) 0.0093(16) 0.0110(18)
O2 0.0210(18) 0.036(2) 0.063(3) 0.024(2) -0.0111(18) -0.0017(17)
O3 0.0190(16) 0.0136(16) 0.0302(18) -0.0037(14) 0.0124(14) 0.0012(14)
O4 0.0303(18) 0.0214(18) 0.0260(18) -0.0097(15) 0.0090(15) -0.0088(15)
O5 0.043(2) 0.031(2) 0.0297(19) -0.0032(16) 0.0261(17) -0.0055(18)
O6 0.053(2) 0.0143(17) 0.036(2) -0.0065(15) 0.0247(18) -0.0087(17)
O7 0.036(3) 0.021(3) 0.021(2) 0.000 0.010(2) 0.000
O8 0.038(3) 0.024(3) 0.034(3) 0.000 0.026(2) 0.000
O9 0.017(2) 0.032(3) 0.040(3) 0.000 0.005(2) 0.000
C5 0.016(2) 0.017(2) 0.020(2) -0.0022(19) 0.0065(18) 0.0030(19)
C6 0.024(4) 0.027(4) 0.023(4) 0.000 0.002(3) 0.000
C4 0.021(2) 0.010(2) 0.022(2) 0.0029(19) 0.005(2) 0.0060(19)
C2 0.016(2) 0.021(3) 0.067(4) 0.003(3) 0.005(2) 0.003(2)
C3 0.061(6) 0.031(5) 0.086(7) 0.000 0.062(5) 0.000
C1 0.018(2) 0.017(2) 0.027(3) 0.001(2) 0.005(2) 0.003(2)
C8 0.036(3) 0.014(2) 0.016(2) 0.0009(19) 0.013(2) 0.004(2)
C9 0.035(4) 0.033(4) 0.023(4) 0.000 0.003(3) 0.000
C7 0.026(2) 0.017(2) 0.014(2) 0.0044(19) 0.0098(19) 0.006(2)

loop_
_atom_type_symbol
_atom_type_description
_atom_type_scat_dispersion_real
_atom_type_scat_dispersion_imag
_atom_type_scat_source
C C 0.0033 0.0016 'International Tables Vol C Tables 4.2.6.8 and 6.1.1.4'
H H 0.0000 0.0000 'International Tables Vol C Tables 4.2.6.8 and 6.1.1.4'
Eu Eu -0.1578 3.6682 'International Tables Vol C Tables 4.2.6.8 and 6.1.1.4'
O O 0.0106 0.0060 'International Tables Vol C Tables 4.2.6.8 and 6.1.1.4'

loop_
_geom_angle_atom_site_label_1
_geom_angle_atom_site_label_2
_geom_angle_atom_site_label_3
_geom_angle
_geom_angle_site_symmetry_1
_geom_angle_site_symmetry_3
_geom_angle_publ_flag
O1 Eu1 O1 78.53(17) 4_575 . ?
O1 Eu1 O3 70.66(12) . . ?
O1 Eu1 O3 70.66(12) 4_575 4_575 ?
O1 Eu1 O3 115.76(11) . 4_575 ?
O1 Eu1 O3 115.76(11) 4_575 . ?
O1 Eu1 O4 144.51(12) 4_575 3_665 ?
O1 Eu1 O4 85.61(12) 4_575 2_655 ?
O1 Eu1 O4 144.51(12) . 2_655 ?
O1 Eu1 O4 85.61(12) . 3_665 ?
O1 Eu1 O7 136.92(10) . . ?
O1 Eu1 O7 136.92(10) 4_575 . ?
O1 Eu1 O8 73.78(12) . . ?
O1 Eu1 O8 73.78(12) 4_575 . ?
O3 Eu1 O3 74.45(15) 4_575 . ?
O3 Eu1 O4 87.74(11) . 3_665 ?
O3 Eu1 O4 87.74(11) 4_575 2_655 ?
O3 Eu1 O4 144.30(11) 4_575 3_665 ?
O3 Eu1 O4 144.30(11) . 2_655 ?
O3 Eu1 O7 70.96(11) 4_575 . ?
O3 Eu1 O7 70.96(11) . . ?
O3 Eu1 O8 139.83(8) . . ?
O3 Eu1 O8 139.83(8) 4_575 . ?
O4 Eu1 O4 89.46(16) 3_665 2_655 ?
O4 Eu1 O7 74.06(11) 3_665 . ?
O4 Eu1 O7 74.06(11) 2_655 . ?
O4 Eu1 O8 71.35(11) 3_665 . ?
O4 Eu1 O8 71.35(11) 2_655 . ?
O8 Eu1 O7 130.52(15) . . ?
O2 Eu2 Eu2 73.56(9) . 3_766 ?
O2 Eu2 Eu2 142.34(10) 4_565 3_766 ?
O2 Eu2 O2 74.30(18) 4_565 . ?
O2 Eu2 O5 76.93(12) . . ?
O2 Eu2 O5 74.91(13) 4_565 2_746 ?
O2 Eu2 O5 116.81(14) 4_565 3_766 ?
O2 Eu2 O5 149.80(11) 4_565 . ?
O2 Eu2 O5 76.93(12) 4_565 4_565 ?
O2 Eu2 O5 116.81(14) . 2_746 ?
O2 Eu2 O5 149.80(11) . 4_565 ?
O2 Eu2 O5 74.92(13) . 3_766 ?
O2 Eu2 O6 115.36(13) 4_565 . ?
O2 Eu2 O6 76.18(14) . . ?
O2 Eu2 O6 115.36(13) . 4_565 ?
O2 Eu2 O6 76.18(14) 4_565 4_565 ?
O2 Eu2 O9 142.69(9) 4_565 . ?
O2 Eu2 O9 142.69(9) . . ?
O2 Eu2 C7 77.20(13) . . ?
O2 Eu2 C7 135.79(13) . 4_565 ?
O2 Eu2 C7 135.79(13) 4_565 . ?
O2 Eu2 C7 77.20(13) 4_565 4_565 ?
O5 Eu2 Eu2 34.62(8) 3_766 3_766 ?
O5 Eu2 Eu2 136.62(7) 4_565 3_766 ?
O5 Eu2 Eu2 28.37(7) . 3_766 ?
O5 Eu2 Eu2 103.01(9) 2_746 3_766 ?
O5 Eu2 O5 62.99(12) 3_766 . ?
O5 Eu2 O5 62.99(12) 2_746 4_565 ?
O5 Eu2 O5 72.16(17) 2_746 3_766 ?
O5 Eu2 O5 129.06(14) . 4_565 ?
O5 Eu2 O5 127.54(6) 2_746 . ?
O5 Eu2 O5 127.54(6) 3_766 4_565 ?
O5 Eu2 O6 166.06(11) 2_746 . ?
O5 Eu2 O6 108.66(11) 3_766 . ?
O5 Eu2 O6 108.66(11) 2_746 4_565 ?
O5 Eu2 O6 166.06(11) 3_766 4_565 ?
O5 Eu2 O9 80.13(13) 3_766 . ?
O5 Eu2 O9 80.13(13) 2_746 . ?
O5 Eu2 C7 149.11(12) 2_746 . ?
O5 Eu2 C7 24.26(10) . . ?
O5 Eu2 C7 24.26(10) 4_565 4_565 ?
O5 Eu2 C7 119.40(11) 4_565 . ?
O5 Eu2 C7 86.74(12) 2_746 4_565 ?
O5 Eu2 C7 119.40(11) . 4_565 ?
O5 Eu2 C7 149.11(12) 3_766 4_565 ?
O5 Eu2 C7 86.74(12) 3_766 . ?
O6 Eu2 Eu2 136.28(8) 4_565 3_766 ?
O6 Eu2 Eu2 74.92(8) . 3_766 ?
O6 Eu2 O5 47.48(10) 4_565 4_565 ?
O6 Eu2 O5 108.75(10) . 4_565 ?
O6 Eu2 O5 108.76(10) 4_565 . ?
O6 Eu2 O5 47.49(10) . . ?
O6 Eu2 O6 67.05(15) . 4_565 ?
O6 Eu2 C7 23.37(11) . . ?
O6 Eu2 C7 86.57(12) . 4_565 ?
O6 Eu2 C7 23.37(11) 4_565 4_565 ?
O6 Eu2 C7 86.57(12) 4_565 . ?
O9 Eu2 Eu2 70.15(4) . 3_766 ?
O9 Eu2 O5 67.09(7) . 4_565 ?
O9 Eu2 O5 67.09(7) . . ?
O9 Eu2 O6 86.27(13) . 4_565 ?
O9 Eu2 O6 86.27(13) . . ?
O9 Eu2 C7 74.07(11) . . ?
O9 Eu2 C7 74.07(11) . 4_565 ?
C7 Eu2 Eu2 52.29(9) . 3_766 ?
C7 Eu2 Eu2 140.42(8) 4_565 3_766 ?
C7 Eu2 C7 101.94(16) . 4_565 ?
C1 O1 Eu1 165.2(3) . . ?
C1 O2 Eu2 151.3(3) . . ?
C4 O3 Eu1 138.5(3) . . ?
C4 O4 Eu1 138.4(3) . 3_665 ?
Eu2 O5 Eu2 117.01(12) 3_766 . ?
C7 O5 Eu2 86.1(3) . . ?
C7 O5 Eu2 153.9(3) . 3_766 ?
C7 O6 Eu2 105.0(3) . . ?
Eu1 O7 H7A 116.6 . . ?
Eu1 O7 H7B 116.7 . . ?
H7A O7 H7B 103.2 . . ?
Eu1 O8 H8A 125.8 . . ?
Eu1 O8 H8B 126.3 . . ?
H8A O8 H8B 107.8 . . ?
Eu2 O9 H9A 114.2 . . ?
Eu2 O9 H9B 114.0 . . ?
H9A O9 H9B 101.0 . . ?
C5 C5 H5 114.4 4_575 . ?
C6 C5 C5 58.7(2) . 4_575 ?
C6 C5 H5 114.4 . . ?
C4 C5 C5 121.2(2) . 4_575 ?
C4 C5 H5 114.4 . . ?
C4 C5 C6 122.5(4) . . ?
C5 C6 C5 62.6(4) . 4_575 ?
C5 C6 H6A 117.5 4_575 . ?
C5 C6 H6A 117.5 . . ?
C5 C6 H6B 117.5 . . ?
C5 C6 H6B 117.5 4_575 . ?
H6A C6 H6B 114.6 . . ?
O3 C4 C5 120.1(4) . . ?
O4 C4 O3 124.4(4) . . ?
O4 C4 C5 115.5(4) . . ?
C2 C2 H2 113.5 4_565 . ?
C3 C2 C2 59.0(3) . 4_565 ?
C3 C2 H2 113.5 . . ?
C1 C2 C2 123.5(3) . 4_565 ?
C1 C2 H2 113.5 . . ?
C1 C2 C3 123.2(5) . . ?
C2 C3 C2 62.0(5) 4_565 . ?
C2 C3 H3A 117.6 4_565 . ?
C2 C3 H3A 117.6 . . ?
C2 C3 H3B 117.6 4_565 . ?
C2 C3 H3B 117.6 . . ?
H3A C3 H3B 114.7 . . ?
O1 C1 O2 121.2(4) . . ?
O1 C1 C2 117.8(4) . . ?
O2 C1 C2 120.9(4) . . ?
C8 C8 H8 113.5 4_575 . ?
C9 C8 C8 59.2(2) . 4_575 ?
C9 C8 H8 113.5 . . ?
C9 C8 C7 121.2(5) . . ?
C7 C8 C8 125.2(2) . 4_575 ?
C7 C8 H8 113.5 . . ?
C8 C9 C8 61.6(4) . 4_575 ?
C8 C9 H9C 117.6 . . ?
C8 C9 H9C 117.6 4_575 . ?
C8 C9 H9D 117.6 . . ?
C8 C9 H9D 117.6 4_575 . ?
H9C C9 H9D 114.7 . . ?
O5 C7 Eu2 69.7(3) . . ?
O5 C7 C8 122.2(4) . . ?
O6 C7 Eu2 51.7(2) . . ?
O6 C7 O5 120.8(4) . . ?
O6 C7 C8 116.9(4) . . ?
C8 C7 Eu2 164.3(3) . . ?

loop_
_geom_bond_atom_site_label_1
_geom_bond_atom_site_label_2
_geom_bond_distance
_geom_bond_site_symmetry_2
_geom_bond_publ_flag
Eu1 O1 2.357(3) 4_575 ?
Eu1 O1 2.357(3) . ?
Eu1 O3 2.374(3) 4_575 ?
Eu1 O3 2.374(3) . ?
Eu1 O4 2.383(3) 3_665 ?
Eu1 O4 2.383(3) 2_655 ?
Eu1 O7 2.506(4) . ?
Eu1 O8 2.463(5) . ?
Eu2 Eu2 4.4711(7) 3_766 ?
Eu2 O2 2.309(3) 4_565 ?
Eu2 O2 2.309(3) . ?
Eu2 O5 2.851(3) . ?
Eu2 O5 2.385(3) 3_766 ?
Eu2 O5 2.851(3) 4_565 ?
Eu2 O5 2.385(3) 2_746 ?
Eu2 O6 2.463(3) 4_565 ?
Eu2 O6 2.463(3) . ?
Eu2 O9 2.400(4) . ?
Eu2 C7 3.033(5) . ?
Eu2 C7 3.033(5) 4_565 ?
O1 C1 1.238(5) . ?
O2 C1 1.250(5) . ?
O3 C4 1.266(5) . ?
O4 Eu1 2.383(3) 3_665 ?
O4 C4 1.259(5) . ?
O5 Eu2 2.385(3) 3_766 ?
O5 C7 1.249(5) . ?
O6 C7 1.246(5) . ?
O7 H7A 1.0090 . ?
O7 H7B 1.0000 . ?
O8 H8A 0.9787 . ?
O8 H8B 1.0192 . ?
O9 H9A 0.9529 . ?
O9 H9B 0.9479 . ?
C5 C5 1.545(8) 4_575 ?
C5 H5 0.9800 . ?
C5 C6 1.487(6) . ?
C5 C4 1.482(6) . ?
C6 C5 1.487(6) 4_575 ?
C6 H6A 0.9700 . ?
C6 H6B 0.9700 . ?
C2 C2 1.536(9) 4_565 ?
C2 H2 0.9800 . ?
C2 C3 1.491(9) . ?
C2 C1 1.472(6) . ?
C3 C2 1.491(9) 4_565 ?
C3 H3A 0.9700 . ?
C3 H3B 0.9700 . ?
C8 C8 1.524(8) 4_575 ?
C8 H8 0.9800 . ?
C8 C9 1.488(7) . ?
C8 C7 1.491(6) . ?
C9 C8 1.488(7) 4_575 ?
C9 H9C 0.9700 . ?
C9 H9D 0.9700 . ?

loop_
_geom_torsion_atom_site_label_1
_geom_torsion_atom_site_label_2
_geom_torsion_atom_site_label_3
_geom_torsion_atom_site_label_4
_geom_torsion
_geom_torsion_site_symmetry_1
_geom_torsion_site_symmetry_2
_geom_torsion_site_symmetry_3
_geom_torsion_site_symmetry_4
_geom_torsion_publ_flag
Eu1 O1 C1 O2 177.9(10) . . . . ?
Eu1 O1 C1 C2 -5.0(16) . . . . ?
Eu1 O3 C4 O4 -98.1(5) . . . . ?
Eu1 O3 C4 C5 84.3(5) . . . . ?
Eu1 O4 C4 O3 -5.1(7) 3_665 . . . ?
Eu1 O4 C4 C5 172.6(3) 3_665 . . . ?
Eu2 O2 C1 O1 -137.7(6) . . . . ?
Eu2 O2 C1 C2 45.3(10) . . . . ?
Eu2 O5 C7 Eu2 153.6(7) 3_766 . . . ?
Eu2 O5 C7 O6 -8.0(4) . . . . ?
Eu2 O5 C7 O6 145.7(5) 3_766 . . . ?
Eu2 O5 C7 C8 168.5(4) . . . . ?
Eu2 O5 C7 C8 -37.9(9) 3_766 . . . ?
Eu2 O6 C7 O5 9.5(5) . . . . ?
Eu2 O6 C7 C8 -167.1(3) . . . . ?
C5 C5 C4 O3 -62.5(4) 4_575 . . . ?
C5 C5 C4 O4 119.7(3) 4_575 . . . ?
C6 C5 C4 O3 7.9(6) . . . . ?
C6 C5 C4 O4 -169.9(4) . . . . ?
C4 C5 C6 C5 -109.3(4) . . . 4_575 ?
C2 C2 C1 O1 130.0(3) 4_565 . . . ?
C2 C2 C1 O2 -52.9(6) 4_565 . . . ?
C3 C2 C1 O1 -157.8(5) . . . . ?
C3 C2 C1 O2 19.3(8) . . . . ?
C1 C2 C3 C2 -112.1(4) . . . 4_565 ?
C8 C8 C7 Eu2 -177.9(10) 4_575 . . . ?
C8 C8 C7 O5 45.8(5) 4_575 . . . ?
C8 C8 C7 O6 -137.7(3) 4_575 . . . ?
C9 C8 C7 Eu2 109.9(11) . . . . ?
C9 C8 C7 O5 -26.5(6) . . . . ?
C9 C8 C7 O6 150.1(4) . . . . ?
C7 C8 C9 C8 115.1(4) . . . 4_575 ?
